data_2012867
loop_
_publ_author_name
'Whittall, Linda B.'
'Whittle, Robert R.'
'Stowell, Grayson W.'

_publ_section_title
;
 Polymorphic forms of cilostazol
;
_journal_issue 8
_journal_name_full 'Acta Crystallographica Section C'
_journal_page_first o525
_journal_page_last o527
_journal_paper_doi 10.1107/S0108270102012544
_journal_volume 58
_journal_year 2002
_chemical_formula_moiety 'C20 H27 N5 O2'
_chemical_formula_sum 'C20 H27 N5 O2'
_chemical_formula_weight 369.47
_chemical_melting_point 419
_chemical_name_common Cilostazol
_chemical_name_systematic
;
6-[4-(1-Cyclohexyl-1H-tetrazol-5-yl)butoxy]-3,4-dihydroquinolin-2(1H)-one
;
_space_group_IT_number 14
_symmetry_cell_setting monoclinic
_symmetry_space_group_name_Hall '-P 2yn'
_symmetry_space_group_name_H-M 'P 1 21/n 1'
_cell_angle_alpha 90
_cell_angle_beta 94.0700(10)
_cell_angle_gamma 90
_cell_formula_units_Z 4
_cell_length_a 5.1480(10)
_cell_length_b 10.7390(10)
_cell_length_c 35.2790(10)
_cell_measurement_reflns_used 3878
_cell_measurement_temperature 294
_cell_measurement_theta_max 27.49
_cell_measurement_theta_min 1.36
_cell_volume 1945.5(4)
_computing_cell_refinement 'KappaCCD Server Software'
_computing_data_collection 'KappaCCD Server Software (Nonius, 1997)'
_computing_data_reduction 'DENZO and SCALEPACK (Otwinowski & Minor, 1997)'
_computing_molecular_graphics 'ORTEPII (Johnson, 1976)'
_computing_publication_material 'CIFGEN in OpenMolEN'
_computing_structure_refinement 'LSFM in OpenMolEN (Nonius, 1997)'
_computing_structure_solution 'SIR (Burla et al., 1989)'
_diffrn_ambient_temperature 294
_diffrn_detector_area_resol_mean 9
_diffrn_measured_fraction_theta_full 0.963
_diffrn_measured_fraction_theta_max 0.963
_diffrn_measurement_device 'Nonius KappaCCD area-detector'
_diffrn_measurement_device_type '95mm CCD camera on \k-goniometer'
_diffrn_measurement_method CCD
_diffrn_radiation_monochromator 'horizontally mounted graphite crystal'
_diffrn_radiation_type 'Mo K\a'
_diffrn_radiation_wavelength 0.71073
_diffrn_reflns_av_R_equivalents 0.026
_diffrn_reflns_av_sigmaI/netI 0.500
_diffrn_reflns_limit_h_max 6
_diffrn_reflns_limit_h_min 0
_diffrn_reflns_limit_k_max 13
_diffrn_reflns_limit_k_min 0
_diffrn_reflns_limit_l_max 45
_diffrn_reflns_limit_l_min -45
_diffrn_reflns_number 4572
_diffrn_reflns_theta_full 27.52
_diffrn_reflns_theta_max 27.52
_diffrn_reflns_theta_min 2.5
_diffrn_standards_decay_% 0
_diffrn_standards_number 0
_exptl_absorpt_coefficient_mu 0.084
_exptl_absorpt_correction_type none
_exptl_crystal_colour colourless
_exptl_crystal_density_diffrn 1.26
_exptl_crystal_density_meas ?
_exptl_crystal_density_method none
_exptl_crystal_description plate
_exptl_crystal_F_000 792
_exptl_crystal_size_max 0.22
_exptl_crystal_size_mid 0.12
_exptl_crystal_size_min 0.06
_refine_diff_density_max 0.13
_refine_diff_density_min -0.12
_refine_ls_extinction_coef '3.7536 \\times 10^-06^'
_refine_ls_extinction_expression
;
eq. 22, p. 292 in
Larson, A. C. (1970). Crystallographic Computing, edited by F. R. Ahmed,
S. R. Hall & C. P. Huber, pp. 291-294. Copenhagen: Munksgaard.
;
_refine_ls_extinction_method 'isotropic (Zachariasen, 1963)'
_refine_ls_goodness_of_fit_all 4.189
_refine_ls_goodness_of_fit_ref 1.621
_refine_ls_hydrogen_treatment constr
_refine_ls_matrix_type full
_refine_ls_number_constraints 0
_refine_ls_number_parameters 245
_refine_ls_number_reflns 2223
_refine_ls_number_restraints 108
_refine_ls_R_factor_all 0.084
_refine_ls_R_factor_gt 0.043
_refine_ls_shift/esd_mean 0.000
_refine_ls_shift/su_max 0.001
_refine_ls_structure_factor_coef F
_refine_ls_weighting_details 'w = 4Fo^2^/[\s^2^(Fo^2^) + 0.0004Fo^4^]'
_refine_ls_weighting_scheme calc
_refine_ls_wR_factor_all 0.110
_refine_ls_wR_factor_ref 0.041
_reflns_number_gt 2223
_reflns_number_total 4343
_reflns_threshold_expression I>2\s(I)
_cod_data_source_file fg1656.cif
_cod_data_source_block IC
_cod_depositor_comments
;
The following automatic conversions were performed:

'_exptl_crystal_density_meas' value 'not measured' was changed to '?'
- the value is perceived as not measured.

Automatic conversion script
Id: cif_fix_values 3008 2015-01-20 13:52:24Z robertas 
;
_cod_original_cell_volume 1945.3(6)
_cod_original_sg_symbol_H-M 'P 21/n'
_cod_database_code 2012867
_cod_database_fobs_code 2012867

loop_
_symmetry_equiv_pos_as_xyz
x,y,z
1/2-x,1/2+y,1/2-z
-x,-y,-z
1/2+x,1/2-y,1/2+z

loop_
_atom_site_label
_atom_site_fract_x
_atom_site_fract_y
_atom_site_fract_z
_atom_site_U_iso_or_equiv
_atom_site_adp_type
_atom_site_calc_flag
_atom_site_calc_attached_atom
_atom_site_type_symbol
O2 1.0499(2) 0.12810(10) 0.46767(3) 0.0866(8) Uani ? ? O
O11 0.1660(2) 0.36120(10) 0.61593(3) 0.0645(7) Uani ? ? O
N1 0.7791(3) 0.12150(10) 0.51521(3) 0.0578(8) Uani ? ? N
N17 -0.0317(3) 0.59750(10) 0.73305(3) 0.0632(9) Uani ? ? N
N18 0.1507(3) 0.62950(10) 0.76112(4) 0.0665(9) Uani ? ? N
N19 0.1369(3) 0.55720(10) 0.79044(4) 0.0629(9) Uani ? ? N
N20 -0.0590(2) 0.47510(10) 0.78118(3) 0.0503(8) Uani ? ? N
C2 0.8942(3) 0.1806(2) 0.48742(4) 0.0610(10) Uani ? ? C
C3 0.8149(3) 0.3143(2) 0.48132(4) 0.0640(10) Uani ? ? C
C4 0.7883(3) 0.3818(2) 0.51839(4) 0.0540(10) Uani ? ? C
C5 0.6152(3) 0.30950(10) 0.54308(4) 0.0443(9) Uani ? ? C
C6 0.4615(3) 0.36500(10) 0.56880(4) 0.0480(10) Uani ? ? C
C7 0.3078(3) 0.2941(2) 0.59138(4) 0.0490(10) Uani ? ? C
C8 0.3034(3) 0.1662(2) 0.58768(4) 0.0550(10) Uani ? ? C
C9 0.4580(3) 0.10990(10) 0.56197(4) 0.0550(10) Uani ? ? C
C10 0.6137(3) 0.1804(2) 0.54022(4) 0.0480(10) Uani ? ? C
C12 0.0137(3) 0.2944(2) 0.64144(4) 0.0540(10) Uani ? ? C
C13 -0.1022(3) 0.3894(2) 0.66646(4) 0.0580(10) Uani ? ? C
C14 -0.2498(3) 0.3322(2) 0.69761(4) 0.0540(10) Uani ? ? C
C15 -0.3635(3) 0.4281(2) 0.72403(4) 0.0540(10) Uani ? ? C
C16 -0.1587(3) 0.5006(2) 0.74598(4) 0.0487(9) Uani ? ? C
C21 -0.1289(3) 0.3820(2) 0.80926(4) 0.0520(10) Uani ? ? C
C22 0.0921(3) 0.2927(2) 0.81763(5) 0.0690(10) Uani ? ? C
C23 0.0298(4) 0.1996(2) 0.84818(5) 0.0850(10) Uani ? ? C
C24 -0.0437(4) 0.2652(2) 0.88405(5) 0.0820(10) Uani ? ? C
C25 -0.2698(4) 0.3524(2) 0.87509(5) 0.0810(10) Uani ? ? C
C26 -0.2109(3) 0.4454(2) 0.84474(5) 0.0690(10) Uani ? ? C
H1 0.8104 0.0346 0.5183 0.0761 Uiso calc N1 H
H3a 0.6438 0.3169 0.4660 0.0846 Uiso calc C3 H
H3b 0.9499 0.3574 0.4671 0.0846 Uiso calc C3 H
H4a 0.7106 0.4659 0.5130 0.0702 Uiso calc C4 H
H4b 0.9643 0.3915 0.5320 0.0702 Uiso calc C4 H
H6 0.4608 0.4578 0.5712 0.0626 Uiso calc C6 H
H8 0.1899 0.1146 0.6034 0.0707 Uiso calc C8 H
H9 0.4562 0.0173 0.5592 0.0726 Uiso calc C9 H
H12a 0.1264 0.2354 0.6571 0.0704 Uiso calc C12 H
H12b -0.1276 0.2469 0.6269 0.0704 Uiso calc C12 H
H13a -0.2246 0.4431 0.6504 0.0753 Uiso calc C13 H
H13b 0.0417 0.4419 0.6784 0.0753 Uiso calc C13 H
H14a -0.1283 0.2767 0.7132 0.0710 Uiso calc C14 H
H14b -0.3963 0.2814 0.6856 0.0710 Uiso calc C14 H
H15a -0.4708 0.3834 0.7423 0.0704 Uiso calc C15 H
H15b -0.4766 0.4870 0.7083 0.0704 Uiso calc C15 H
H21 -0.2812 0.3325 0.7985 0.0678 Uiso calc C21 H
H22a 0.2514 0.3408 0.8265 0.0906 Uiso calc C22 H
H22b 0.1256 0.2465 0.7938 0.0906 Uiso calc C22 H
H23a 0.1864 0.1463 0.8544 0.1133 Uiso calc C23 H
H23b -0.1190 0.1461 0.8383 0.1133 Uiso calc C23 H
H24a 0.1091 0.3140 0.8950 0.1118 Uiso calc C24 H
H24b -0.0941 0.2017 0.9029 0.1118 Uiso calc C24 H
H25a -0.3077 0.3985 0.8987 0.1119 Uiso calc C25 H
H25b -0.4260 0.3024 0.8660 0.1119 Uiso calc C25 H
H26a -0.3706 0.4961 0.8381 0.0899 Uiso calc C26 H
H26b -0.0670 0.5013 0.8549 0.0899 Uiso calc C26 H

loop_
_atom_site_aniso_label
_atom_site_aniso_U_11
_atom_site_aniso_U_22
_atom_site_aniso_U_33
_atom_site_aniso_U_12
_atom_site_aniso_U_13
_atom_site_aniso_U_23
_atom_site_aniso_type_symbol
O2 0.1240(10) 0.0741(9) 0.0710(7) 0.0248(8) 0.0518(6) 0.0070(7) O
O11 0.0722(7) 0.0555(7) 0.0670(7) 0.0043(6) 0.0314(6) -0.0014(6) O
N1 0.0830(10) 0.0457(8) 0.0510(8) 0.0106(8) 0.0246(7) 0.0019(7) N
N17 0.0720(10) 0.0615(9) 0.0570(8) -0.0094(9) 0.0151(7) 0.0014(8) N
N18 0.0750(10) 0.0610(10) 0.0647(9) -0.0139(8) 0.0177(7) -0.0018(8) N
N19 0.0670(9) 0.0612(9) 0.0606(9) -0.0167(8) 0.0102(7) -0.0062(8) N
N20 0.0561(8) 0.0498(8) 0.0456(7) -0.0087(7) 0.0100(6) -0.0029(7) N
C2 0.0820(10) 0.0600(10) 0.0461(9) 0.0100(10) 0.0158(9) 0.0015(9) C
C3 0.0860(10) 0.0600(10) 0.0510(10) 0.0050(10) 0.0185(9) 0.0065(9) C
C4 0.0550(10) 0.0550(10) 0.0530(10) 0.0011(9) 0.0098(8) 0.0040(9) C
C5 0.0445(9) 0.0460(10) 0.0422(9) 0.0026(9) 0.0030(8) 0.0002(8) C
C6 0.0520(10) 0.0420(10) 0.0502(9) 0.0023(9) 0.0058(8) 0.0001(8) C
C7 0.0490(10) 0.0520(10) 0.0461(9) 0.0068(9) 0.0083(8) -0.0031(8) C
C8 0.0580(10) 0.0500(10) 0.0560(10) -0.0005(9) 0.0148(8) 0.0026(9) C
C9 0.0710(10) 0.0430(10) 0.0550(10) 0.0000(10) 0.0158(9) -0.0017(9) C
C10 0.0530(10) 0.0500(10) 0.0421(9) 0.0075(9) 0.0065(8) -0.0005(8) C
C12 0.0550(10) 0.0600(10) 0.0488(9) 0.0000(10) 0.0119(8) 0.0016(9) C
C13 0.0640(10) 0.0600(10) 0.0511(9) 0.0010(10) 0.0163(9) -0.0031(9) C
C14 0.0550(10) 0.0640(10) 0.0462(9) -0.0070(10) 0.0073(8) -0.0019(9) C
C15 0.0540(10) 0.0660(10) 0.0442(9) -0.0020(10) 0.0102(8) 0.0016(9) C
C16 0.0540(10) 0.0510(10) 0.0418(8) 0.0027(9) 0.0142(7) -0.0017(8) C
C21 0.0590(10) 0.0560(10) 0.0420(9) -0.0143(9) 0.0067(8) -0.0014(9) C
C22 0.0840(10) 0.0610(10) 0.0650(10) 0.0110(10) 0.0140(10) 0.0040(10) C
C23 0.111(2) 0.0720(10) 0.0780(10) 0.0020(10) 0.0040(10) 0.0170(10) C
C24 0.0880(10) 0.112(2) 0.0570(10) -0.0240(10) -0.0060(10) 0.0230(10) C
C25 0.0810(10) 0.127(2) 0.0510(10) -0.0070(10) 0.0130(10) 0.0140(10) C
C26 0.0730(10) 0.0840(10) 0.0530(10) 0.0080(10) 0.0205(9) -0.0010(10) C

loop_
_atom_type_symbol
_atom_type_description
_atom_type_scat_dispersion_real
_atom_type_scat_dispersion_imag
_atom_type_scat_source
C C 0.002 0.002 International_Tables_Vol_IV_Table_2.3.1
H H 0.000 0.000 International_Tables_Vol_IV_Table_2.3.1
N N 0.004 0.003 International_Tables_Vol_IV_Table_2.3.1
O O 0.008 0.006 International_Tables_Vol_IV_Table_2.3.1

loop_
_geom_angle_atom_site_label_1
_geom_angle_atom_site_label_2
_geom_angle_atom_site_label_3
_geom_angle
C7 O11 C12 118.30(10)
C2 N1 C10 124.1(2)
C2 N1 H1 118.0
C10 N1 H1 118.0
N18 N17 C16 106.2(2)
N17 N18 N19 110.8(2)
N18 N19 N20 106.1(2)
N19 N20 C16 108.6(2)
N19 N20 C21 119.4(2)
C16 N20 C21 132.0(2)
N1 C2 C3 115.3(2)
C2 C3 C4 112.0(2)
C2 C3 H3a 108.8
C2 C3 H3b 108.8
C4 C3 H3a 108.8
C4 C3 H3b 108.8
H3a C3 H3b 109.5
C3 C4 C5 110.3(2)
C3 C4 H4a 109.3
C3 C4 H4b 109.3
C5 C4 H4a 109.2
C5 C4 H4b 109.3
H4a C4 H4b 109.5
C4 C5 C6 123.2(2)
C4 C5 C10 118.2(2)
C6 C5 C10 118.5(2)
C5 C6 C7 121.1(2)
C5 C6 H6 119.5
C7 C6 H6 119.5
O11 C7 C6 115.0(2)
O11 C7 C8 125.1(2)
C6 C7 C8 119.9(2)
C7 C8 C9 119.3(2)
C7 C8 H8 120.3
C9 C8 H8 120.4
C8 C9 C10 120.7(2)
C8 C9 H9 119.7
C10 C9 H9 119.7
N1 C10 C5 119.3(2)
N1 C10 C9 120.1(2)
C5 C10 C9 120.6(2)
O11 C12 C13 106.8(2)
O11 C12 H12a 110.2
O11 C12 H12b 110.1
C13 C12 H12a 110.1
C13 C12 H12b 110.1
H12a C12 H12b 109.4
C12 C13 C14 113.1(2)
C12 C13 H13a 108.6
C12 C13 H13b 108.6
C14 C13 H13a 108.6
C14 C13 H13b 108.6
H13a C13 H13b 109.4
C13 C14 C15 113.7(2)
C13 C14 H14a 108.4
C13 C14 H14b 108.4
C15 C14 H14a 108.4
C15 C14 H14b 108.4
H14a C14 H14b 109.4
C14 C15 C16 112.50(10)
C14 C15 H15a 108.7
C14 C15 H15b 108.7
C16 C15 H15a 108.7
C16 C15 H15b 108.7
H15a C15 H15b 109.5
N17 C16 N20 108.3(2)
N17 C16 C15 125.6(2)
N20 C16 C15 126.0(2)
N20 C21 C22 110.40(10)
N20 C21 C26 110.4(2)
N20 C21 H21 109.2
C22 C21 C26 112.2(2)
C22 C21 H21 107.3
C26 C21 H21 107.3
C21 C22 C23 111.4(2)
C21 C22 H22a 109.0
C21 C22 H22b 109.0
C23 C22 H22a 109.0
C23 C22 H22b 109.0
H22a C22 H22b 109.5
C22 C23 C24 111.3(2)
C22 C23 H23a 109.0
C22 C23 H23b 109.0
C24 C23 H23a 109.0
C24 C23 H23b 109.0
H23a C23 H23b 109.5
C23 C24 C25 110.3(2)
C23 C24 H24a 109.3
C23 C24 H24b 109.3
C25 C24 H24a 109.2
C25 C24 H24b 109.3
H24a C24 H24b 109.5
C24 C25 C26 111.6(2)
C24 C25 H25a 109.0
C24 C25 H25b 108.9
C26 C25 H25a 108.9
C26 C25 H25b 108.9
H25a C25 H25b 109.5
C21 C26 C25 111.8(2)
C21 C26 H26a 108.9
C21 C26 H26b 108.9
C25 C26 H26a 108.9
C25 C26 H26b 108.9
H26a C26 H26b 109.5

loop_
_geom_bond_atom_site_label_1
_geom_bond_atom_site_label_2
_geom_bond_site_symmetry_1
_geom_bond_site_symmetry_2
_geom_bond_distance
_geom_bond_publ_flag
O2 C2 . . 1.234(2) ?
O11 C7 . . 1.375(2) ?
O11 C12 . . 1.428(2) ?
N1 C2 . . 1.341(2) ?
N1 C10 . . 1.418(2) ?
N1 H1 . . 0.952 ?
N17 N18 . . 1.360(2) ?
N17 C16 . . 1.326(2) ?
N18 N19 . . 1.300(2) ?
N19 N20 . . 1.362(2) ?
N20 C16 . . 1.338(2) ?
N20 C21 . . 1.470(2) ?
C2 C3 . . 1.504(3) ?
C3 C4 . . 1.510(2) ?
C3 H3a . . 1.000 ?
C3 H3b . . 1.000 ?
C4 C5 . . 1.505(2) ?
C4 H4a . . 1.000 ?
C4 H4b . . 1.000 ?
C5 C6 . . 1.381(2) ?
C5 C10 . . 1.391(2) ?
C6 C7 . . 1.389(2) ?
C6 H6 . . 1.000 ?
C7 C8 . . 1.380(3) ?
C8 C9 . . 1.387(2) ?
C8 H8 . . 1.000 ?
C9 C10 . . 1.375(2) ?
C9 H9 . . 1.000 ?
C12 C13 . . 1.500(2) ?
C12 H12a . . 1.000 ?
C12 H12b . . 1.000 ?
C13 C14 . . 1.510(2) ?
C13 H13a . . 1.000 ?
C13 H13b . . 1.000 ?
C14 C15 . . 1.533(2) ?
C14 H14a . . 1.000 ?
C14 H14b . . 1.000 ?
C15 C16 . . 1.484(2) ?
C15 H15a . . 1.000 ?
C15 H15b . . 1.000 ?
C21 C22 . . 1.502(5) ?
C21 C26 . . 1.511(2) ?
C21 H21 . . 1.000 ?
C22 C23 . . 1.521(3) ?
C22 H22a . . 1.000 ?
C22 H22b . . 1.000 ?
C23 C24 . . 1.520(3) ?
C23 H23a . . 1.000 ?
C23 H23b . . 1.000 ?
C24 C25 . . 1.510(3) ?
C24 H24a . . 1.000 ?
C24 H24b . . 1.000 ?
C25 C26 . . 1.511(3) ?
C25 H25a . . 1.000 ?
C25 H25b . . 1.000 ?
C26 H26a . . 1.000 ?
C26 H26b . . 1.000 ?

loop_
_geom_torsion_atom_site_label_1
_geom_torsion_atom_site_label_2
_geom_torsion_atom_site_label_3
_geom_torsion_atom_site_label_4
_geom_torsion
_geom_torsion_publ_flag
C12 O11 C7 C6 -176.90(10) yes
C12 O11 C7 C8 4.1(2) ?
C7 O11 C12 C13 175.80(10) ?
C10 N1 C2 O2 175.40(10) ?
C10 N1 C2 C3 -6.2(2) ?
C2 N1 C10 C5 -16.2(2) ?
C2 N1 C10 C9 165.20(10) ?
C16 N17 N18 N19 -0.7(2) ?
N18 N17 C16 N20 0.8(2) ?
N18 N17 C16 C15 -175.40(10) ?
N17 N18 N19 N20 0.4(2) ?
N18 N19 N20 C16 0.1(2) ?
N18 N19 N20 C21 -178.20(10) ?
N19 N20 C16 N17 -0.6(2) ?
N19 N20 C16 C15 175.60(10) ?
C21 N20 C16 N17 177.50(10) ?
C21 N20 C16 C15 -6.4(3) ?
N19 N20 C21 C22 -65.2(2) ?
N19 N20 C21 C26 59.4(2) ?
C16 N20 C21 C22 116.9(2) yes
C16 N20 C21 C26 -118.5(2) yes
O2 C2 C3 C4 -141.1(2) ?
N1 C2 C3 C4 40.4(2) ?
C2 C3 C4 C5 -51.6(2) ?
C3 C4 C5 C6 -149.80(10) ?
C3 C4 C5 C10 31.4(2) ?
C4 C5 C6 C7 -179.00(10) ?
C10 C5 C6 C7 -0.1(2) ?
C4 C5 C10 N1 1.8(2) ?
C4 C5 C10 C9 -179.60(10) ?
C6 C5 C10 N1 -177.20(10) ?
C6 C5 C10 C9 1.4(2) ?
C5 C6 C7 O11 179.60(10) ?
C5 C6 C7 C8 -1.4(2) ?
O11 C7 C8 C9 -179.50(10) ?
C6 C7 C8 C9 1.5(2) ?
C7 C8 C9 C10 -0.2(2) ?
C8 C9 C10 N1 177.30(10) ?
C8 C9 C10 C5 -1.3(2) ?
O11 C12 C13 C14 -174.70(10) yes
C12 C13 C14 C15 178.50(10) yes
C13 C14 C15 C16 -64.5(2) yes
C14 C15 C16 N17 80.6(2) yes
C14 C15 C16 N20 -94.9(2) yes
N20 C21 C22 C23 177.00(10) ?
C26 C21 C22 C23 53.4(2) ?
N20 C21 C26 C25 -176.80(10) ?
C22 C21 C26 C25 -53.2(2) ?
C21 C22 C23 C24 -55.3(2) ?
C22 C23 C24 C25 56.4(2) ?
C23 C24 C25 C26 -56.1(2) ?
C24 C25 C26 C21 54.7(2) ?
